data_2205645
loop_
_publ_author_name
'Sander, Ole'
'Tuczek, Felix'
'N\"ather, Christian'

_publ_section_title
;
 Bis[<i>N</i>-(2-aminoethyl)morpholine]copper(II)
 bis(tetrafluoroborate)
;
_journal_issue 5
_journal_name_full 'Acta Crystallographica Section E'
_journal_page_first m824
_journal_page_last m825
_journal_paper_doi 10.1107/S1600536805010056
_journal_volume 61
_journal_year 2005
_chemical_formula_iupac '[Cu (C6 H14 N2 O)2] (B F4)2'
_chemical_formula_moiety 'C12 H28 Cu N4 O2 2+, 2 B F4 -'
_chemical_formula_sum 'C12 H28 B2 Cu F8 N4 O2'
_chemical_formula_weight 497.54
_chemical_name_systematic
;
Bis[N-(2-aminoethyl)morpholine]copper(II) bis(tetrafluoroborate)
;
_space_group_IT_number 2
_symmetry_cell_setting triclinic
_symmetry_space_group_name_Hall '-P 1'
_symmetry_space_group_name_H-M 'P -1'
_atom_sites_solution_hydrogens geom
_atom_sites_solution_primary direct
_atom_sites_solution_secondary difmap
_audit_creation_method SHELXL-97
_cell_angle_alpha 85.890(10)
_cell_angle_beta 78.080(10)
_cell_angle_gamma 69.757(9)
_cell_formula_units_Z 1
_cell_length_a 7.6461(6)
_cell_length_b 8.4018(7)
_cell_length_c 8.4258(7)
_cell_measurement_reflns_used 6907
_cell_measurement_temperature 170(2)
_cell_measurement_theta_max 56
_cell_measurement_theta_min 3
_cell_volume 496.90(8)
_computing_cell_refinement 'IPDS Program Package'
_computing_data_collection 'IPDS Program Package (Stoe & Cie, 1998)'
_computing_data_reduction 'IPDS Program Package'
_computing_molecular_graphics 'XP in SHELXTL (Bruker, 1998)'
_computing_publication_material 'CIFTAB in SHELXTL'
_computing_structure_refinement 'SHELXL97 (Sheldrick, 1997)'
_computing_structure_solution 'SHELXS97 (Sheldrick, 1997'
_diffrn_ambient_temperature 170(2)
_diffrn_measured_fraction_theta_full 0.970
_diffrn_measured_fraction_theta_max 0.970
_diffrn_measurement_device_type 'Stoe IPDS'
_diffrn_measurement_method \f
_diffrn_radiation_monochromator graphite
_diffrn_radiation_source 'fine-focus sealed tube'
_diffrn_radiation_type MoK\a
_diffrn_radiation_wavelength 0.71073
_diffrn_reflns_av_R_equivalents 0.0316
_diffrn_reflns_av_sigmaI/netI 0.0321
_diffrn_reflns_limit_h_max 10
_diffrn_reflns_limit_h_min -9
_diffrn_reflns_limit_k_max 11
_diffrn_reflns_limit_k_min -10
_diffrn_reflns_limit_l_max 11
_diffrn_reflns_limit_l_min -11
_diffrn_reflns_number 4509
_diffrn_reflns_theta_full 27.97
_diffrn_reflns_theta_max 27.97
_diffrn_reflns_theta_min 2.47
_diffrn_standards_decay_% 0
_diffrn_standards_interval_time 0
_diffrn_standards_number 0
_exptl_absorpt_coefficient_mu 1.188
_exptl_absorpt_correction_type none
_exptl_crystal_colour violet
_exptl_crystal_density_diffrn 1.663
_exptl_crystal_density_method 'not measured'
_exptl_crystal_description block
_exptl_crystal_F_000 255
_exptl_crystal_size_max 0.11
_exptl_crystal_size_mid 0.10
_exptl_crystal_size_min 0.09
_refine_diff_density_max 0.582
_refine_diff_density_min -0.925
_refine_ls_extinction_coef 0.051(8)
_refine_ls_extinction_expression Fc^*^=kFc[1+0.001xFc^2^\l^3^/sin(2\q)]^-1/4^
_refine_ls_extinction_method SHELXL97
_refine_ls_goodness_of_fit_ref 1.085
_refine_ls_hydrogen_treatment constr
_refine_ls_matrix_type full
_refine_ls_number_parameters 134
_refine_ls_number_reflns 2317
_refine_ls_number_restraints 0
_refine_ls_restrained_S_all 1.085
_refine_ls_R_factor_all 0.0363
_refine_ls_R_factor_gt 0.0336
_refine_ls_shift/su_max 0.000
_refine_ls_shift/su_mean 0.000
_refine_ls_structure_factor_coef Fsqd
_refine_ls_weighting_details 'calc w = 1/[\s^2^(Fo^2^)+(0.0616P)^2^+0.1224P] where P = (Fo^2^+2Fc^2^)/3'
_refine_ls_weighting_scheme calc
_refine_ls_wR_factor_gt 0.0899
_refine_ls_wR_factor_ref 0.0918
_reflns_number_gt 2158
_reflns_number_total 2317
_reflns_threshold_expression I>2\s(I)
_cod_data_source_file bt6637.cif
_cod_data_source_block II
_cod_original_cell_volume 496.90(7)
_cod_database_code 2205645
_cod_database_fobs_code 2205645

loop_
_symmetry_equiv_pos_as_xyz
'x, y, z'
'-x, -y, -z'

loop_
_atom_site_label
_atom_site_fract_x
_atom_site_fract_y
_atom_site_fract_z
_atom_site_U_iso_or_equiv
_atom_site_adp_type
_atom_site_calc_flag
_atom_site_refinement_flags
_atom_site_occupancy
_atom_site_type_symbol
Cu1 0.5000 0.5000 0.5000 0.01024(13) Uani d S 1 Cu
O1 0.5816(2) 0.2315(2) -0.02139(16) 0.0255(3) Uani d . 1 O
C1 0.7167(3) 0.3181(2) 0.1824(2) 0.0185(4) Uani d . 1 C
H1A 0.8334 0.2866 0.2282 0.022 Uiso calc R 1 H
H1B 0.6933 0.4339 0.1367 0.022 Uiso calc R 1 H
C2 0.7481(3) 0.1947(3) 0.0466(2) 0.0243(4) Uani d . 1 C
H2A 0.8550 0.2015 -0.0395 0.029 Uiso calc R 1 H
H2B 0.7828 0.0775 0.0899 0.029 Uiso calc R 1 H
N1 0.5520(2) 0.31936(18) 0.31623(18) 0.0128(3) Uani d . 1 N
C3 0.4247(3) 0.2219(3) 0.1021(2) 0.0226(4) Uani d . 1 C
H3A 0.4546 0.1055 0.1470 0.027 Uiso calc R 1 H
H3B 0.3101 0.2477 0.0541 0.027 Uiso calc R 1 H
C4 0.3851(3) 0.3480(2) 0.2379(2) 0.0177(4) Uani d . 1 C
H4A 0.3476 0.4644 0.1931 0.021 Uiso calc R 1 H
H4B 0.2769 0.3392 0.3215 0.021 Uiso calc R 1 H
C5 0.5910(3) 0.1565(2) 0.4095(2) 0.0156(4) Uani d . 1 C
H5A 0.6467 0.0596 0.3332 0.019 Uiso calc R 1 H
H5B 0.4706 0.1494 0.4750 0.019 Uiso calc R 1 H
C6 0.7276(3) 0.1472(2) 0.5202(2) 0.0181(4) Uani d . 1 C
H6A 0.7384 0.0480 0.5932 0.022 Uiso calc R 1 H
H6B 0.8553 0.1339 0.4547 0.022 Uiso calc R 1 H
N2 0.6552(2) 0.30611(18) 0.61767(18) 0.0138(3) Uani d . 1 N
H2C 0.7561 0.3307 0.6395 0.017 Uiso calc R 1 H
H2D 0.5823 0.2904 0.7149 0.017 Uiso calc R 1 H
B1 0.8656(3) 0.6660(3) 0.2880(3) 0.0180(4) Uani d . 1 B
F1 0.9350(2) 0.76135(18) 0.3711(2) 0.0388(4) Uani d . 1 F
F2 0.80818(18) 0.54918(16) 0.39602(15) 0.0252(3) Uani d . 1 F
F3 0.70684(18) 0.77470(16) 0.23059(15) 0.0257(3) Uani d . 1 F
F4 1.0038(2) 0.57962(19) 0.16098(19) 0.0412(4) Uani d . 1 F

loop_
_atom_site_aniso_label
_atom_site_aniso_U_11
_atom_site_aniso_U_22
_atom_site_aniso_U_33
_atom_site_aniso_U_12
_atom_site_aniso_U_13
_atom_site_aniso_U_23
Cu1 0.01371(18) 0.00780(17) 0.01188(18) -0.00609(12) -0.00480(11) 0.00222(10)
O1 0.0357(8) 0.0329(8) 0.0132(6) -0.0196(7) -0.0022(6) -0.0002(6)
C1 0.0210(9) 0.0196(9) 0.0180(8) -0.0137(7) 0.0005(7) 0.0030(7)
C2 0.0275(11) 0.0264(10) 0.0196(9) -0.0140(9) 0.0030(7) -0.0018(8)
N1 0.0168(7) 0.0113(7) 0.0136(7) -0.0084(6) -0.0043(5) 0.0020(5)
C3 0.0319(11) 0.0284(10) 0.0152(8) -0.0196(9) -0.0049(7) -0.0013(7)
C4 0.0197(9) 0.0211(9) 0.0168(8) -0.0103(7) -0.0074(7) 0.0006(7)
C5 0.0244(9) 0.0091(7) 0.0158(8) -0.0084(7) -0.0054(7) 0.0024(6)
C6 0.0218(9) 0.0108(8) 0.0201(9) -0.0019(7) -0.0075(7) 0.0014(6)
N2 0.0167(7) 0.0127(7) 0.0141(7) -0.0072(6) -0.0044(5) 0.0018(5)
B1 0.0151(9) 0.0180(10) 0.0236(10) -0.0093(8) -0.0039(8) 0.0006(8)
F1 0.0380(8) 0.0292(7) 0.0661(10) -0.0204(6) -0.0324(7) 0.0034(7)
F2 0.0286(6) 0.0273(6) 0.0249(6) -0.0182(5) -0.0032(5) 0.0054(5)
F3 0.0243(6) 0.0270(6) 0.0282(6) -0.0075(5) -0.0132(5) 0.0020(5)
F4 0.0307(8) 0.0373(8) 0.0408(8) -0.0059(6) 0.0147(6) 0.0010(6)

loop_
_atom_type_symbol
_atom_type_description
_atom_type_scat_dispersion_real
_atom_type_scat_dispersion_imag
_atom_type_scat_source
C C 0.0033 0.0016 'International Tables Vol C Tables 4.2.6.8 and 6.1.1.4'
H H 0.0000 0.0000 'International Tables Vol C Tables 4.2.6.8 and 6.1.1.4'
B B 0.0013 0.0007 'International Tables Vol C Tables 4.2.6.8 and 6.1.1.4'
N N 0.0061 0.0033 'International Tables Vol C Tables 4.2.6.8 and 6.1.1.4'
O O 0.0106 0.0060 'International Tables Vol C Tables 4.2.6.8 and 6.1.1.4'
F F 0.0171 0.0103 'International Tables Vol C Tables 4.2.6.8 and 6.1.1.4'
Cu Cu 0.3201 1.2651 'International Tables Vol C Tables 4.2.6.8 and 6.1.1.4'

loop_
_geom_angle_atom_site_label_1
_geom_angle_atom_site_label_2
_geom_angle_atom_site_label_3
_geom_angle_site_symmetry_1
_geom_angle_site_symmetry_3
_geom_angle
_geom_angle_publ_flag
N2 Cu1 N2 . 2_666 180.00 y
N2 Cu1 N1 . 2_666 94.56(6) y
N2 Cu1 N1 2_666 2_666 85.44(6) ?
N2 Cu1 N1 . . 85.44(6) y
N2 Cu1 N1 2_666 . 94.56(6) ?
N1 Cu1 N1 2_666 . 180.0 y
C2 O1 C3 . . 110.11(14) ?
N1 C1 C2 . . 112.60(14) ?
N1 C1 H1A . . 109.1 ?
C2 C1 H1A . . 109.1 ?
N1 C1 H1B . . 109.1 ?
C2 C1 H1B . . 109.1 ?
H1A C1 H1B . . 107.8 ?
O1 C2 C1 . . 111.53(17) ?
O1 C2 H2A . . 109.3 ?
C1 C2 H2A . . 109.3 ?
O1 C2 H2B . . 109.3 ?
C1 C2 H2B . . 109.3 ?
H2A C2 H2B . . 108.0 ?
C4 N1 C5 . . 110.10(13) ?
C4 N1 C1 . . 106.77(14) ?
C5 N1 C1 . . 112.15(14) ?
C4 N1 Cu1 . . 113.19(11) ?
C5 N1 Cu1 . . 102.13(10) ?
C1 N1 Cu1 . . 112.58(10) ?
O1 C3 C4 . . 110.28(15) ?
O1 C3 H3A . . 109.6 ?
C4 C3 H3A . . 109.6 ?
O1 C3 H3B . . 109.6 ?
C4 C3 H3B . . 109.6 ?
H3A C3 H3B . . 108.1 ?
N1 C4 C3 . . 113.18(16) ?
N1 C4 H4A . . 108.9 ?
C3 C4 H4A . . 108.9 ?
N1 C4 H4B . . 108.9 ?
C3 C4 H4B . . 108.9 ?
H4A C4 H4B . . 107.8 ?
N1 C5 C6 . . 110.10(14) ?
N1 C5 H5A . . 109.6 ?
C6 C5 H5A . . 109.6 ?
N1 C5 H5B . . 109.6 ?
C6 C5 H5B . . 109.6 ?
H5A C5 H5B . . 108.2 ?
N2 C6 C5 . . 108.99(15) ?
N2 C6 H6A . . 109.9 ?
C5 C6 H6A . . 109.9 ?
N2 C6 H6B . . 109.9 ?
C5 C6 H6B . . 109.9 ?
H6A C6 H6B . . 108.3 ?
C6 N2 Cu1 . . 111.15(11) ?
C6 N2 H2C . . 109.4 ?
Cu1 N2 H2C . . 109.4 ?
C6 N2 H2D . . 109.4 ?
Cu1 N2 H2D . . 109.4 ?
H2C N2 H2D . . 108.0 ?
F4 B1 F1 . . 110.47(17) ?
F4 B1 F3 . . 110.36(17) ?
F1 B1 F3 . . 108.87(17) ?
F4 B1 F2 . . 109.56(17) ?
F1 B1 F2 . . 109.16(17) ?
F3 B1 F2 . . 108.37(16) ?

loop_
_geom_bond_atom_site_label_1
_geom_bond_atom_site_label_2
_geom_bond_site_symmetry_2
_geom_bond_distance
_geom_bond_publ_flag
Cu1 N2 . 1.9904(15) y
Cu1 N2 2_666 1.9904(15) ?
Cu1 N1 2_666 2.1270(14) ?
Cu1 N1 . 2.1270(14) y
O1 C2 . 1.431(3) ?
O1 C3 . 1.438(2) ?
C1 N1 . 1.504(2) ?
C1 C2 . 1.525(3) ?
C1 H1A . 0.9900 ?
C1 H1B . 0.9900 ?
C2 H2A . 0.9900 ?
C2 H2B . 0.9900 ?
N1 C4 . 1.495(2) ?
N1 C5 . 1.496(2) ?
C3 C4 . 1.527(3) ?
C3 H3A . 0.9900 ?
C3 H3B . 0.9900 ?
C4 H4A . 0.9900 ?
C4 H4B . 0.9900 ?
C5 C6 . 1.517(3) ?
C5 H5A . 0.9900 ?
C5 H5B . 0.9900 ?
C6 N2 . 1.490(2) ?
C6 H6A . 0.9900 ?
C6 H6B . 0.9900 ?
N2 H2C . 0.9200 ?
N2 H2D . 0.9200 ?
B1 F4 . 1.380(2) ?
B1 F1 . 1.394(2) ?
B1 F3 . 1.398(3) ?
B1 F2 . 1.410(2) ?

loop_
_geom_hbond_atom_site_label_D
_geom_hbond_atom_site_label_H
_geom_hbond_atom_site_label_A
_geom_hbond_site_symmetry_A
_geom_hbond_distance_DH
_geom_hbond_distance_HA
_geom_hbond_distance_DA
_geom_hbond_angle_DHA
N2 H2C F1 2_766 0.92 2.20 3.006(2) 146
N2 H2D O1 1_556 0.92 2.24 3.0376(19) 145
N2 H2D F3 2_666 0.92 2.40 3.0781(19) 130
